data_7035992
loop_
_publ_author_name
'M\"oller, Tobias'
'Wonneberger, Peter'
'S\'arosi, Menyh\'art B'
'Coburger, Peter'
'Hey-Hawkins, Evamarie'

_publ_section_title
;
 P-chiral 1-phosphanorbornenes: from asymmetric phospha-Diels-Alder
 reactions towards ligand design and functionalisation.
;
_journal_issue 5
_journal_name_full 'Dalton transactions (Cambridge, England : 2003)'
_journal_page_first 1904
_journal_page_last 1917
_journal_paper_doi 10.1039/c5dt02564h
_journal_volume 45
_journal_year 2016
_chemical_absolute_configuration rmad
_chemical_formula_sum 'C28 H38 O2 P2 S2'
_chemical_formula_weight 532.64
_chemical_name_systematic
;
 ?
;
_space_group_IT_number 19
_symmetry_cell_setting orthorhombic
_symmetry_space_group_name_Hall 'P 2ac 2ab'
_symmetry_space_group_name_H-M 'P 21 21 21'
_atom_sites_solution_hydrogens geom
_atom_sites_solution_primary direct
_atom_sites_solution_secondary difmap
_audit_conform_dict_location ftp://ftp.iucr.org/pub/cif_core.dic
_audit_conform_dict_name cif_core.dic
_audit_conform_dict_version 2.4
_audit_creation_date 2014-03-03T16:50:30-00:00
_audit_creation_method 'WinGX routine CIF_UPDATE'
_audit_update_record
;
2014-03-03 deposited with the CCDC.
2015-07-30 downloaded from the CCDC.
;
_cell_angle_alpha 90
_cell_angle_beta 90
_cell_angle_gamma 90
_cell_formula_units_Z 4
_cell_length_a 8.4597(2)
_cell_length_b 14.4132(2)
_cell_length_c 23.4346(4)
_cell_measurement_reflns_used 20426
_cell_measurement_temperature 130(2)
_cell_measurement_theta_max 31.789
_cell_measurement_theta_min 2.958
_cell_volume 2857.41(9)
_computing_cell_refinement
;
        CrysAlisPro, Agilent Technologies,
        Version 1.171.36.24 (release 03-12-2012 CrysAlis171 .NET)
        (compiled Dec  3 2012,18:21:49)
;
_computing_data_collection
;
        CrysAlisPro, Agilent Technologies,
        Version 1.171.36.24 (release 03-12-2012 CrysAlis171 .NET)
        (compiled Dec  3 2012,18:21:49)
;
_computing_data_reduction
;
        CrysAlisPro, Agilent Technologies,
        Version 1.171.36.24 (release 03-12-2012 CrysAlis171 .NET)
        (compiled Dec  3 2012,18:21:49)
;
_computing_molecular_graphics 'ORTEP3 for Windows (L. J. Farrugia, 1997)'
_computing_publication_material 'WINGX  (L.J. Farrugia,1999)'
_computing_structure_refinement 'SHELXL-97 (Sheldrick, 2008)'
_computing_structure_solution 'SIR92 (Giacovazzo 1993)'
_diffrn_ambient_temperature 130(2)
_diffrn_detector_area_resol_mean 16.356
_diffrn_measured_fraction_theta_full 0.999
_diffrn_measured_fraction_theta_max 0.999
_diffrn_measurement_device_type 'Xcalibur, Sapphire3, Gemini'
_diffrn_measurement_method '\w scans'
_diffrn_orient_matrix_UB_11 -0.0572038
_diffrn_orient_matrix_UB_12 -0.0340523
_diffrn_orient_matrix_UB_13 0.0071195
_diffrn_orient_matrix_UB_21 -0.0065197
_diffrn_orient_matrix_UB_22 -0.0124078
_diffrn_orient_matrix_UB_23 -0.0292015
_diffrn_orient_matrix_UB_31 0.0609629
_diffrn_orient_matrix_UB_32 -0.033278
_diffrn_orient_matrix_UB_33 0.003591
_diffrn_radiation_monochromator graphite
_diffrn_radiation_type MoK\a
_diffrn_radiation_wavelength 0.71073
_diffrn_reflns_av_R_equivalents 0.0413
_diffrn_reflns_av_unetI/netI 0.0227
_diffrn_reflns_limit_h_max 11
_diffrn_reflns_limit_h_min -11
_diffrn_reflns_limit_k_max 19
_diffrn_reflns_limit_k_min -19
_diffrn_reflns_limit_l_max 31
_diffrn_reflns_limit_l_min -31
_diffrn_reflns_number 54563
_diffrn_reflns_theta_full 28.28
_diffrn_reflns_theta_max 28.28
_diffrn_reflns_theta_min 2.83
_exptl_absorpt_coefficient_mu 0.321
_exptl_absorpt_correction_T_max 1
_exptl_absorpt_correction_T_min 0.95731
_exptl_absorpt_correction_type multi-scan
_exptl_absorpt_process_details
;
        CrysAlisPro, Agilent Technologies,
        Version 1.171.36.24 (release 03-12-2012 CrysAlis171 .NET)
        (compiled Dec  3 2012,18:21:49)
        Empirical absorption correction using spherical harmonics,
 implemented in SCALE3 ABSPACK scaling algorithm.
;
_exptl_crystal_colour colourless
_exptl_crystal_density_diffrn 1.238
_exptl_crystal_density_method 'not measured'
_exptl_crystal_description prism
_exptl_crystal_F_000 1136
_exptl_crystal_size_max 0.4
_exptl_crystal_size_mid 0.3
_exptl_crystal_size_min 0.1
_refine_diff_density_max 0.303
_refine_diff_density_min -0.164
_refine_diff_density_rms 0.036
_refine_ls_abs_structure_details 'Flack H D (1983), Acta Cryst. A39, 876-881'
_refine_ls_abs_structure_Flack -0.03(4)
_refine_ls_extinction_method none
_refine_ls_goodness_of_fit_ref 1.037
_refine_ls_hydrogen_treatment mixed
_refine_ls_matrix_type full
_refine_ls_number_parameters 369
_refine_ls_number_reflns 7094
_refine_ls_number_restraints 0
_refine_ls_restrained_S_all 1.037
_refine_ls_R_factor_all 0.0287
_refine_ls_R_factor_gt 0.0268
_refine_ls_shift/su_max 0.001
_refine_ls_shift/su_mean 0
_refine_ls_structure_factor_coef Fsqd
_refine_ls_weighting_details 'calc w=1/[\s^2^(Fo^2^)+(0.0353P)^2^+0.5175P] where P=(Fo^2^+2Fc^2^)/3'
_refine_ls_weighting_scheme calc
_refine_ls_wR_factor_gt 0.0657
_refine_ls_wR_factor_ref 0.0666
_reflns_number_gt 6824
_reflns_number_total 7094
_reflns_threshold_expression >2\s(I)
_cod_data_source_file c5dt02564h2.cif
_cod_data_source_block x1775
_cod_depositor_comments 'Adding full bibliography for 7035986--7035994.cif.'
_cod_database_code 7035992

loop_
_symmetry_equiv_pos_as_xyz
'x, y, z'
'-x+1/2, -y, z+1/2'
'x+1/2, -y+1/2, -z'
'-x, y+1/2, -z+1/2'

loop_
_atom_site_label
_atom_site_type_symbol
_atom_site_fract_x
_atom_site_fract_y
_atom_site_fract_z
_atom_site_U_iso_or_equiv
_atom_site_adp_type
_atom_site_occupancy
_atom_site_symmetry_multiplicity
_atom_site_calc_flag
_atom_site_refinement_flags
S1 S 0.55480(5) 0.21337(3) 0.445170(16) 0.02986(9) Uani 1 1 d .
S2 S 0.29519(5) 0.45271(3) 0.697775(17) 0.02889(9) Uani 1 1 d .
P1 P 0.57706(4) 0.17722(3) 0.524831(15) 0.02060(8) Uani 1 1 d .
P2 P 0.45500(4) 0.49454(2) 0.644490(14) 0.01758(7) Uani 1 1 d .
O1 O 0.44030(15) 0.13822(8) 0.66163(5) 0.0355(3) Uani 1 1 d .
O2 O 0.56170(12) 0.41128(6) 0.62072(4) 0.0201(2) Uani 1 1 d .
C1 C 0.62088(16) 0.26675(10) 0.57786(6) 0.0189(3) Uani 1 1 d .
C2 C 0.67446(18) 0.20972(10) 0.63112(6) 0.0209(3) Uani 1 1 d .
C3 C 0.68456(19) 0.10579(10) 0.61344(6) 0.0238(3) Uani 1 1 d .
C4 C 0.5050(2) 0.08064(11) 0.61751(7) 0.0296(3) Uani 1 1 d .
C5 C 0.4269(2) 0.10826(11) 0.55991(7) 0.0300(3) Uani 1 1 d .
C6 C 0.73311(19) 0.10258(10) 0.55037(6) 0.0230(3) Uani 1 1 d .
C7 C 0.5555(2) 0.20524(11) 0.67922(6) 0.0290(3) Uani 1 1 d .
C8 C 0.49197(17) 0.33798(10) 0.58642(6) 0.0208(3) Uani 1 1 d .
C9 C 0.7954(2) 0.05022(11) 0.65170(7) 0.0340(4) Uani 1 1 d .
H9A H 0.7593 0.0545 0.6914 0.051 Uiso 1 1 calc R
H9B H 0.9027 0.0754 0.6487 0.051 Uiso 1 1 calc R
H9C H 0.7954 -0.0149 0.6396 0.051 Uiso 1 1 calc R
C10 C 0.4675(3) -0.01973(12) 0.63294(10) 0.0468(5) Uani 1 1 d .
H10A H 0.5183 -0.0354 0.6693 0.07 Uiso 1 1 calc R
H10B H 0.5073 -0.0609 0.6029 0.07 Uiso 1 1 calc R
H10C H 0.3528 -0.0274 0.6365 0.07 Uiso 1 1 calc R
C11 C 0.39429(16) 0.55272(10) 0.57828(6) 0.0200(3) Uani 1 1 d .
C12 C 0.23713(18) 0.58136(10) 0.56683(7) 0.0257(3) Uani 1 1 d .
C13 C 0.2068(2) 0.63269(11) 0.51738(8) 0.0307(3) Uani 1 1 d .
C14 C 0.3234(2) 0.65548(11) 0.47873(7) 0.0325(4) Uani 1 1 d .
C15 C 0.4758(2) 0.62461(11) 0.48964(7) 0.0298(3) Uani 1 1 d .
C16 C 0.51458(18) 0.57368(10) 0.53827(6) 0.0232(3) Uani 1 1 d .
C17 C 0.09642(19) 0.56138(14) 0.60415(8) 0.0382(4) Uani 1 1 d .
H17A H 0.0022 0.5906 0.5878 0.057 Uiso 1 1 calc R
H17B H 0.1153 0.5863 0.6425 0.057 Uiso 1 1 calc R
H17C H 0.0802 0.4942 0.6065 0.057 Uiso 1 1 calc R
C18 C 0.2873(3) 0.71045(13) 0.42568(8) 0.0463(5) Uani 1 1 d .
H18A H 0.256 0.6681 0.395 0.07 Uiso 1 1 calc R
H18B H 0.3815 0.7452 0.414 0.07 Uiso 1 1 calc R
H18C H 0.2008 0.7539 0.4335 0.07 Uiso 1 1 calc R
C19 C 0.68524(18) 0.54455(12) 0.54370(7) 0.0292(3) Uani 1 1 d .
H19A H 0.6946 0.478 0.5357 0.044 Uiso 1 1 calc R
H19B H 0.7223 0.5571 0.5826 0.044 Uiso 1 1 calc R
H19C H 0.7496 0.5796 0.5164 0.044 Uiso 1 1 calc R
C20 C 0.60151(16) 0.56799(10) 0.67856(6) 0.0190(3) Uani 1 1 d .
C21 C 0.57426(17) 0.66461(9) 0.68275(5) 0.0189(3) Uani 1 1 d .
C22 C 0.68831(18) 0.72078(10) 0.70801(6) 0.0233(3) Uani 1 1 d .
C23 C 0.82760(18) 0.68526(11) 0.72971(7) 0.0278(3) Uani 1 1 d .
C24 C 0.8486(2) 0.58984(12) 0.72812(7) 0.0301(3) Uani 1 1 d .
C25 C 0.73844(19) 0.53023(10) 0.70417(7) 0.0269(3) Uani 1 1 d .
C26 C 0.42359(19) 0.71155(10) 0.66333(6) 0.0254(3) Uani 1 1 d .
H26A H 0.4126 0.7714 0.6828 0.038 Uiso 1 1 calc R
H26B H 0.3329 0.6721 0.6726 0.038 Uiso 1 1 calc R
H26C H 0.4278 0.7216 0.622 0.038 Uiso 1 1 calc R
C27 C 0.9496(2) 0.74811(14) 0.75645(10) 0.0479(5) Uani 1 1 d .
H27A H 0.954 0.8067 0.7353 0.072 Uiso 1 1 calc R
H27B H 1.0533 0.7179 0.7552 0.072 Uiso 1 1 calc R
H27C H 0.9206 0.7605 0.7962 0.072 Uiso 1 1 calc R
C28 C 0.7730(3) 0.42761(12) 0.70924(10) 0.0499(6) Uani 1 1 d .
H28A H 0.8179 0.4049 0.6733 0.075 Uiso 1 1 calc R
H28B H 0.6749 0.3941 0.7175 0.075 Uiso 1 1 calc R
H28C H 0.8488 0.4173 0.7402 0.075 Uiso 1 1 calc R
H1 H 0.713(2) 0.2971(13) 0.5626(8) 0.033(5) Uiso 1 1 d .
H2 H 0.771(2) 0.2299(12) 0.6444(7) 0.023(4) Uiso 1 1 d .
H5A H 0.407(2) 0.0541(14) 0.5350(8) 0.042(6) Uiso 1 1 d .
H5B H 0.330(2) 0.1402(13) 0.5665(8) 0.028(5) Uiso 1 1 d .
H6A H 0.842(2) 0.1318(11) 0.5428(7) 0.021(4) Uiso 1 1 d .
H6B H 0.723(2) 0.0425(14) 0.5340(8) 0.036(5) Uiso 1 1 d .
H7A H 0.609(2) 0.1842(13) 0.7149(8) 0.029(5) Uiso 1 1 d .
H7B H 0.506(2) 0.2642(13) 0.6862(8) 0.031(5) Uiso 1 1 d .
H8A H 0.402(2) 0.3144(12) 0.6046(7) 0.023(4) Uiso 1 1 d .
H8B H 0.4607(19) 0.3620(11) 0.5502(7) 0.013(4) Uiso 1 1 d .
H13 H 0.095(2) 0.6519(14) 0.5095(8) 0.036(5) Uiso 1 1 d .
H15 H 0.553(2) 0.6372(12) 0.4661(8) 0.023(4) Uiso 1 1 d .
H22 H 0.666(2) 0.7882(13) 0.7115(7) 0.026(4) Uiso 1 1 d .
H24 H 0.933(2) 0.5656(13) 0.7457(8) 0.037(5) Uiso 1 1 d .

loop_
_atom_site_aniso_label
_atom_site_aniso_U_11
_atom_site_aniso_U_22
_atom_site_aniso_U_33
_atom_site_aniso_U_23
_atom_site_aniso_U_13
_atom_site_aniso_U_12
S1 0.03033(19) 0.0395(2) 0.01975(16) -0.00387(15) -0.00273(15) 0.00748(17)
S2 0.0299(2) 0.0292(2) 0.02761(18) -0.00106(15) 0.00774(15) -0.00335(16)
P1 0.02239(17) 0.02020(16) 0.01920(16) -0.00544(13) -0.00065(14) 0.00135(14)
P2 0.01759(15) 0.01643(15) 0.01872(15) -0.00258(13) -0.00114(13) 0.00118(13)
O1 0.0366(7) 0.0363(6) 0.0337(6) -0.0037(5) 0.0131(5) -0.0075(6)
O2 0.0196(5) 0.0169(4) 0.0240(5) -0.0065(4) -0.0035(4) 0.0030(4)
C1 0.0210(7) 0.0183(6) 0.0173(6) -0.0030(5) 0.0010(5) -0.0008(5)
C2 0.0246(7) 0.0197(6) 0.0183(6) -0.0020(5) 0.0010(5) -0.0012(6)
C3 0.0309(8) 0.0182(7) 0.0222(7) 0.0004(5) 0.0015(6) 0.0018(6)
C4 0.0349(9) 0.0211(7) 0.0327(8) 0.0002(6) 0.0045(7) -0.0053(6)
C5 0.0285(8) 0.0265(8) 0.0349(8) -0.0066(6) -0.0003(7) -0.0070(7)
C6 0.0280(8) 0.0181(7) 0.0228(7) -0.0035(6) 0.0002(6) 0.0049(6)
C7 0.0376(9) 0.0284(8) 0.0210(7) -0.0021(6) 0.0068(7) -0.0022(7)
C8 0.0199(7) 0.0194(7) 0.0230(7) -0.0071(5) -0.0035(5) -0.0004(5)
C9 0.0453(10) 0.0254(8) 0.0313(8) 0.0041(6) -0.0028(7) 0.0052(7)
C10 0.0555(12) 0.0264(9) 0.0584(12) 0.0073(8) 0.0058(10) -0.0122(8)
C11 0.0208(7) 0.0185(6) 0.0207(6) -0.0032(5) -0.0044(5) 0.0008(5)
C12 0.0236(7) 0.0228(7) 0.0306(8) -0.0056(6) -0.0064(6) 0.0022(6)
C13 0.0329(8) 0.0229(7) 0.0364(9) -0.0054(6) -0.0167(7) 0.0050(6)
C14 0.0504(10) 0.0183(7) 0.0289(8) 0.0006(6) -0.0161(8) -0.0008(7)
C15 0.0409(9) 0.0254(8) 0.0232(7) 0.0005(6) -0.0001(7) -0.0065(7)
C16 0.0274(7) 0.0204(7) 0.0217(7) -0.0041(5) -0.0011(5) -0.0014(6)
C17 0.0188(7) 0.0443(10) 0.0516(11) 0.0004(8) -0.0043(7) 0.0046(7)
C18 0.0724(14) 0.0283(9) 0.0383(10) 0.0084(7) -0.0220(10) -0.0007(9)
C19 0.0234(7) 0.0325(8) 0.0317(8) 0.0008(7) 0.0082(6) 0.0012(6)
C20 0.0200(6) 0.0190(6) 0.0180(6) -0.0035(5) -0.0016(5) -0.0005(5)
C21 0.0214(6) 0.0191(6) 0.0161(6) -0.0006(5) 0.0015(5) 0.0012(5)
C22 0.0281(7) 0.0181(7) 0.0235(7) -0.0031(5) 0.0035(6) -0.0028(6)
C23 0.0248(7) 0.0300(8) 0.0286(7) -0.0092(6) 0.0002(6) -0.0058(6)
C24 0.0232(8) 0.0336(9) 0.0335(8) -0.0095(7) -0.0096(7) 0.0063(7)
C25 0.0287(7) 0.0217(7) 0.0303(8) -0.0054(6) -0.0090(6) 0.0059(6)
C26 0.0303(8) 0.0188(6) 0.0271(7) -0.0049(5) -0.0050(6) 0.0050(6)
C27 0.0338(9) 0.0417(10) 0.0683(13) -0.0180(9) -0.0142(10) -0.0066(9)
C28 0.0546(12) 0.0263(9) 0.0688(14) -0.0119(9) -0.0424(11) 0.0161(8)

loop_
_atom_type_symbol
_atom_type_description
_atom_type_scat_dispersion_real
_atom_type_scat_dispersion_imag
_atom_type_scat_source
S S 0.1246 0.1234 'International Tables Vol C Tables 4.2.6.8 and 6.1.1.4'
P P 0.1023 0.0942 'International Tables Vol C Tables 4.2.6.8 and 6.1.1.4'
O O 0.0106 0.006 'International Tables Vol C Tables 4.2.6.8 and 6.1.1.4'
C C 0.0033 0.0016 'International Tables Vol C Tables 4.2.6.8 and 6.1.1.4'
H H 0 0 'International Tables Vol C Tables 4.2.6.8 and 6.1.1.4'

loop_
_geom_angle_atom_site_label_1
_geom_angle_atom_site_label_2
_geom_angle_atom_site_label_3
_geom_angle
C6 P1 C5 92.02(8)
C6 P1 C1 92.69(7)
C5 P1 C1 102.76(7)
C6 P1 S1 123.23(5)
C5 P1 S1 120.96(6)
C1 P1 S1 118.82(5)
O2 P2 C20 101.84(6)
O2 P2 C11 101.88(6)
C20 P2 C11 107.23(6)
O2 P2 S2 112.60(4)
C20 P2 S2 112.00(5)
C11 P2 S2 119.44(5)
C4 O1 C7 109.74(12)
C8 O2 P2 120.57(9)
C8 C1 C2 117.46(12)
C8 C1 P1 115.03(10)
C2 C1 P1 103.32(9)
C8 C1 H1 109.0(11)
C2 C1 H1 107.4(11)
P1 C1 H1 103.4(11)
C7 C2 C3 101.18(12)
C7 C2 C1 115.15(13)
C3 C2 C1 108.04(11)
C7 C2 H2 110.5(11)
C3 C2 H2 110.3(11)
C1 C2 H2 111.2(11)
C9 C3 C6 112.70(13)
C9 C3 C2 112.50(13)
C6 C3 C2 107.47(12)
C9 C3 C4 116.06(13)
C6 C3 C4 108.15(13)
C2 C3 C4 98.83(12)
O1 C4 C10 107.37(14)
O1 C4 C5 108.39(13)
C10 C4 C5 111.12(15)
O1 C4 C3 106.29(13)
C10 C4 C3 115.88(15)
C5 C4 C3 107.48(13)
C4 C5 P1 103.69(11)
C4 C5 H5A 112.5(12)
P1 C5 H5A 106.5(12)
C4 C5 H5B 110.4(11)
P1 C5 H5B 114.2(11)
H5A C5 H5B 109.3(16)
C3 C6 P1 96.06(10)
C3 C6 H6A 113.1(9)
P1 C6 H6A 110.7(9)
C3 C6 H6B 113.1(12)
P1 C6 H6B 110.2(12)
H6A C6 H6B 112.5(15)
O1 C7 C2 105.48(12)
O1 C7 H7A 110.1(11)
C2 C7 H7A 109.8(10)
O1 C7 H7B 110.6(11)
C2 C7 H7B 112.1(11)
H7A C7 H7B 108.8(15)
O2 C8 C1 105.93(11)
O2 C8 H8A 110.0(11)
C1 C8 H8A 113.6(11)
O2 C8 H8B 109.9(9)
C1 C8 H8B 109.2(9)
H8A C8 H8B 108.2(14)
C3 C9 H9A 109.5
C3 C9 H9B 109.5
H9A C9 H9B 109.5
C3 C9 H9C 109.5
H9A C9 H9C 109.5
H9B C9 H9C 109.5
C4 C10 H10A 109.5
C4 C10 H10B 109.5
H10A C10 H10B 109.5
C4 C10 H10C 109.5
H10A C10 H10C 109.5
H10B C10 H10C 109.5
C16 C11 C12 119.09(13)
C16 C11 P2 117.11(10)
C12 C11 P2 123.71(11)
C13 C12 C11 118.89(15)
C13 C12 C17 115.95(14)
C11 C12 C17 125.17(14)
C14 C13 C12 122.59(15)
C14 C13 H13 119.3(11)
C12 C13 H13 118.1(11)
C13 C14 C15 117.88(15)
C13 C14 C18 121.47(17)
C15 C14 C18 120.64(18)
C14 C15 C16 122.53(16)
C14 C15 H15 120.7(12)
C16 C15 H15 116.8(12)
C15 C16 C11 118.97(14)
C15 C16 C19 116.13(14)
C11 C16 C19 124.90(13)
C12 C17 H17A 109.5
C12 C17 H17B 109.5
H17A C17 H17B 109.5
C12 C17 H17C 109.5
H17A C17 H17C 109.5
H17B C17 H17C 109.5
C14 C18 H18A 109.5
C14 C18 H18B 109.5
H18A C18 H18B 109.5
C14 C18 H18C 109.5
H18A C18 H18C 109.5
H18B C18 H18C 109.5
C16 C19 H19A 109.5
C16 C19 H19B 109.5
H19A C19 H19B 109.5
C16 C19 H19C 109.5
H19A C19 H19C 109.5
H19B C19 H19C 109.5
C25 C20 C21 118.88(13)
C25 C20 P2 121.45(11)
C21 C20 P2 119.56(10)
C22 C21 C20 119.28(13)
C22 C21 C26 116.87(13)
C20 C21 C26 123.80(13)
C23 C22 C21 122.16(14)
C23 C22 H22 119.6(10)
C21 C22 H22 118.2(10)
C22 C23 C24 117.80(14)
C22 C23 C27 120.90(15)
C24 C23 C27 121.25(15)
C25 C24 C23 122.65(15)
C25 C24 H24 118.7(13)
C23 C24 H24 118.5(13)
C24 C25 C20 118.95(14)
C24 C25 C28 116.38(14)
C20 C25 C28 124.65(14)
C21 C26 H26A 109.5
C21 C26 H26B 109.5
H26A C26 H26B 109.5
C21 C26 H26C 109.5
H26A C26 H26C 109.5
H26B C26 H26C 109.5
C23 C27 H27A 109.5
C23 C27 H27B 109.5
H27A C27 H27B 109.5
C23 C27 H27C 109.5
H27A C27 H27C 109.5
H27B C27 H27C 109.5
C25 C28 H28A 109.5
C25 C28 H28B 109.5
H28A C28 H28B 109.5
C25 C28 H28C 109.5
H28A C28 H28C 109.5
H28B C28 H28C 109.5

loop_
_geom_bond_atom_site_label_1
_geom_bond_atom_site_label_2
_geom_bond_distance
S1 P1 1.9473(5)
S2 P2 1.9366(5)
P1 C6 1.8052(15)
P1 C5 1.8102(17)
P1 C1 1.8295(14)
P2 O2 1.6016(10)
P2 C20 1.8150(14)
P2 C11 1.8369(14)
O1 C4 1.434(2)
O1 C7 1.433(2)
O2 C8 1.4527(16)
C1 C8 1.5111(19)
C1 C2 1.5618(19)
C1 H1 0.97(2)
C2 C7 1.512(2)
C2 C3 1.556(2)
C2 H2 0.919(18)
C3 C9 1.525(2)
C3 C6 1.535(2)
C3 C4 1.564(2)
C4 C10 1.525(2)
C4 C5 1.555(2)
C5 H5A 0.99(2)
C5 H5B 0.950(19)
C6 H6A 1.028(18)
C6 H6B 0.95(2)
C7 H7A 0.996(19)
C7 H7B 0.960(19)
C8 H8A 0.935(18)
C8 H8B 0.955(15)
C9 H9A 0.98
C9 H9B 0.98
C9 H9C 0.98
C10 H10A 0.98
C10 H10B 0.98
C10 H10C 0.98
C11 C16 1.416(2)
C11 C12 1.418(2)
C12 C13 1.399(2)
C12 C17 1.505(2)
C13 C14 1.379(3)
C13 H13 1.00(2)
C14 C15 1.387(3)
C14 C18 1.506(2)
C15 C16 1.395(2)
C15 H15 0.872(19)
C16 C19 1.509(2)
C17 H17A 0.98
C17 H17B 0.98
C17 H17C 0.98
C18 H18A 0.98
C18 H18B 0.98
C18 H18C 0.98
C19 H19A 0.98
C19 H19B 0.98
C19 H19C 0.98
C20 C25 1.414(2)
C20 C21 1.4150(19)
C21 C22 1.392(2)
C21 C26 1.513(2)
C22 C23 1.382(2)
C22 H22 0.994(18)
C23 C24 1.387(2)
C23 C27 1.509(2)
C24 C25 1.386(2)
C24 H24 0.89(2)
C25 C28 1.512(2)
C26 H26A 0.98
C26 H26B 0.98
C26 H26C 0.98
C27 H27A 0.98
C27 H27B 0.98
C27 H27C 0.98
C28 H28A 0.98
C28 H28B 0.98
C28 H28C 0.98

loop_
_geom_torsion_atom_site_label_1
_geom_torsion_atom_site_label_2
_geom_torsion_atom_site_label_3
_geom_torsion_atom_site_label_4
_geom_torsion
C20 P2 O2 C8 -175.88(10)
C11 P2 O2 C8 -65.18(11)
S2 P2 O2 C8 64.00(11)
C6 P1 C1 C8 -163.73(12)
C5 P1 C1 C8 -71.05(12)
S1 P1 C1 C8 65.57(12)
C6 P1 C1 C2 -34.42(10)
C5 P1 C1 C2 58.26(11)
S1 P1 C1 C2 -165.12(7)
C8 C1 C2 C7 21.77(18)
P1 C1 C2 C7 -106.04(12)
C8 C1 C2 C3 133.99(13)
P1 C1 C2 C3 6.18(13)
C7 C2 C3 C9 -82.01(16)
C1 C2 C3 C9 156.65(13)
C7 C2 C3 C6 153.35(13)
C1 C2 C3 C6 32.02(16)
C7 C2 C3 C4 41.06(14)
C1 C2 C3 C4 -80.28(13)
C7 O1 C4 C10 132.97(15)
C7 O1 C4 C5 -106.91(15)
C7 O1 C4 C3 8.36(17)
C9 C3 C4 O1 89.43(15)
C6 C3 C4 O1 -142.80(13)
C2 C3 C4 O1 -31.04(14)
C9 C3 C4 C10 -29.7(2)
C6 C3 C4 C10 98.03(17)
C2 C3 C4 C10 -150.21(15)
C9 C3 C4 C5 -154.68(13)
C6 C3 C4 C5 -26.91(16)
C2 C3 C4 C5 84.84(14)
O1 C4 C5 P1 102.72(12)
C10 C4 C5 P1 -139.53(13)
C3 C4 C5 P1 -11.78(14)
C6 P1 C5 C4 38.52(11)
C1 P1 C5 C4 -54.70(12)
S1 P1 C5 C4 169.87(8)
C9 C3 C6 P1 -178.55(11)
C2 C3 C6 P1 -54.03(13)
C4 C3 C6 P1 51.78(12)
C5 P1 C6 C3 -51.97(10)
C1 P1 C6 C3 50.92(10)
S1 P1 C6 C3 178.35(7)
C4 O1 C7 C2 19.19(17)
C3 C2 C7 O1 -38.51(15)
C1 C2 C7 O1 77.69(16)
P2 O2 C8 C1 -173.32(9)
C2 C1 C8 O2 69.14(16)
P1 C1 C8 O2 -168.91(9)
O2 P2 C11 C16 -49.21(12)
C20 P2 C11 C16 57.34(12)
S2 P2 C11 C16 -173.94(9)
O2 P2 C11 C12 134.11(12)
C20 P2 C11 C12 -119.35(12)
S2 P2 C11 C12 9.38(14)
C16 C11 C12 C13 -2.5(2)
P2 C11 C12 C13 174.13(11)
C16 C11 C12 C17 177.79(15)
P2 C11 C12 C17 -5.6(2)
C11 C12 C13 C14 1.0(2)
C17 C12 C13 C14 -179.26(15)
C12 C13 C14 C15 0.9(2)
C12 C13 C14 C18 179.70(15)
C13 C14 C15 C16 -1.3(2)
C18 C14 C15 C16 179.87(15)
C14 C15 C16 C11 -0.2(2)
C14 C15 C16 C19 179.52(14)
C12 C11 C16 C15 2.1(2)
P2 C11 C16 C15 -174.74(11)
C12 C11 C16 C19 -177.58(14)
P2 C11 C16 C19 5.6(2)
O2 P2 C20 C25 -31.78(13)
C11 P2 C20 C25 -138.36(12)
S2 P2 C20 C25 88.76(12)
O2 P2 C20 C21 152.07(11)
C11 P2 C20 C21 45.50(13)
S2 P2 C20 C21 -87.38(11)
C25 C20 C21 C22 4.9(2)
P2 C20 C21 C22 -178.86(10)
C25 C20 C21 C26 -172.55(14)
P2 C20 C21 C26 3.70(19)
C20 C21 C22 C23 -0.5(2)
C26 C21 C22 C23 177.07(14)
C21 C22 C23 C24 -3.0(2)
C21 C22 C23 C27 179.52(16)
C22 C23 C24 C25 2.1(3)
C27 C23 C24 C25 179.64(17)
C23 C24 C25 C20 2.2(3)
C23 C24 C25 C28 -176.02(18)
C21 C20 C25 C24 -5.7(2)
P2 C20 C25 C24 178.16(13)
C21 C20 C25 C28 172.37(18)
P2 C20 C25 C28 -3.8(2)
